data_7237301
loop_
_publ_author_name
'Ogawa, Taku'
'Yanai, Nobuhiro'
'Fujiwara, Saiya'
'Nguyen, Thuc-Quyen'
'Kimizuka, Nobuo'

_publ_section_title
;
 Aggregation-free sensitizer dispersion in rigid ionic crystals for
 efficient solid-state photon upconversion and demonstration of defect
 effects
;
_journal_issue 21
_journal_name_full 'Journal of Materials Chemistry C'
_journal_page_first 5609
_journal_paper_doi 10.1039/C8TC00977E
_journal_volume 6
_journal_year 2018
_chemical_formula_sum 'C40 H56 N2 O4'
_chemical_formula_weight 628.86
_space_group_crystal_system monoclinic
_space_group_IT_number 14
_space_group_name_Hall '-P 2ybc'
_space_group_name_H-M_alt 'P 1 21/c 1'
_atom_sites_solution_hydrogens mixed
_audit_creation_method SHELXL-2013
_audit_update_record
;
2018-01-21 deposited with the CCDC.
2018-04-17 downloaded from the CCDC.
;
_cell_angle_alpha 90
_cell_angle_beta 99.394(3)
_cell_angle_gamma 90
_cell_formula_units_Z 2
_cell_length_a 9.7956(7)
_cell_length_b 17.7834(15)
_cell_length_c 10.0007(8)
_cell_measurement_reflns_used 8155
_cell_measurement_temperature 159(2)
_cell_measurement_theta_max 27.5
_cell_measurement_theta_min 3.1
_cell_volume 1718.7(2)
_computing_structure_refinement 'SHELXL-2013 (Sheldrick, 2013)'
_diffrn_ambient_temperature 159(2)
_diffrn_measured_fraction_theta_full 0.967
_diffrn_measured_fraction_theta_max 0.969
_diffrn_measurement_device_type 'Rigaku Saturn 724 plus'
_diffrn_radiation_type MoK\a
_diffrn_radiation_wavelength 0.71075
_diffrn_reflns_av_R_equivalents 0.0344
_diffrn_reflns_av_unetI/netI 0.0412
_diffrn_reflns_Laue_measured_fraction_full 0.967
_diffrn_reflns_Laue_measured_fraction_max 0.969
_diffrn_reflns_limit_h_max 12
_diffrn_reflns_limit_h_min -12
_diffrn_reflns_limit_k_max 22
_diffrn_reflns_limit_k_min -23
_diffrn_reflns_limit_l_max 11
_diffrn_reflns_limit_l_min -13
_diffrn_reflns_number 12606
_diffrn_reflns_point_group_measured_fraction_full 0.967
_diffrn_reflns_point_group_measured_fraction_max 0.969
_diffrn_reflns_theta_full 25.242
_diffrn_reflns_theta_max 27.542
_diffrn_reflns_theta_min 3.383
_exptl_absorpt_coefficient_mu 0.077
_exptl_crystal_density_diffrn 1.215
_exptl_crystal_description block
_exptl_crystal_F_000 684
_exptl_crystal_recrystallization_method 'Re-crystallisation from solvent: Methanol'
_exptl_crystal_size_max 0.200
_exptl_crystal_size_mid 0.200
_exptl_crystal_size_min 0.200
_refine_diff_density_max 0.760
_refine_diff_density_min -0.570
_refine_diff_density_rms 0.051
_refine_ls_extinction_method none
_refine_ls_goodness_of_fit_ref 1.094
_refine_ls_hydrogen_treatment mixed
_refine_ls_matrix_type full
_refine_ls_number_parameters 212
_refine_ls_number_reflns 3844
_refine_ls_number_restraints 0
_refine_ls_restrained_S_all 1.094
_refine_ls_R_factor_all 0.0537
_refine_ls_R_factor_gt 0.0492
_refine_ls_shift/su_max 0.001
_refine_ls_shift/su_mean 0.000
_refine_ls_structure_factor_coef Fsqd
_refine_ls_weighting_details 'w=1/[\s^2^(Fo^2^)+(0.0977P)^2^+0.1910P] where P=(Fo^2^+2Fc^2^)/3'
_refine_ls_weighting_scheme calc
_refine_ls_wR_factor_gt 0.1481
_refine_ls_wR_factor_ref 0.1530
_reflns_Friedel_coverage 0.000
_reflns_number_gt 3291
_reflns_number_total 3844
_reflns_threshold_expression 'I > 2\s(I)'
_cod_data_source_file c8tc00977e2.cif
_cod_data_source_block CrystalClear
_cod_original_sg_symbol_H-M 'P 21/c'
_cod_database_code 7237301
_shelx_space_group_comment
;
The symmetry employed for this shelxl refinement is uniquely defined
by the following loop, which should always be used as a source of
symmetry information in preference to the above space-group names.
They are only intended as comments.
;
_shelx_estimated_absorpt_t_min 0.985
_shelx_estimated_absorpt_t_max 0.985
_shelxl_version_number 2013-4

loop_
_space_group_symop_operation_xyz
'x, y, z'
'-x, y+1/2, -z+1/2'
'-x, -y, -z'
'x, -y-1/2, z-1/2'

loop_
_atom_site_label
_atom_site_type_symbol
_atom_site_fract_x
_atom_site_fract_y
_atom_site_fract_z
_atom_site_U_iso_or_equiv
_atom_site_adp_type
_atom_site_occupancy
_atom_site_site_symmetry_order
_atom_site_calc_flag
_atom_site_refinement_flags_posn
_atom_site_refinement_flags_adp
O1 O 0.97442(9) 0.94770(5) 0.14744(8) 0.0232(2) Uani 1 1 d . .
N1 N 1.04049(10) 0.89586(5) 0.91032(9) 0.0174(2) Uani 1 1 d . .
C003 C 1.12065(11) 0.96480(6) 0.46981(10) 0.0157(2) Uani 1 1 d . .
C004 C 0.99037(11) 0.90873(6) 0.25502(11) 0.0181(3) Uani 1 1 d . .
O2 O 1.00557(11) 0.84015(5) 0.26312(9) 0.0341(3) Uani 1 1 d . .
H28 H 1.0014 0.8220 0.1850 0.051 Uiso 1 1 calc R U
C006 C 1.12730(11) 1.01161(6) 0.58746(10) 0.0156(2) Uani 1 1 d . .
C007 C 0.96024(12) 0.84290(6) 0.68080(11) 0.0194(3) Uani 1 1 d . .
H2 H 1.0490 0.8167 0.6784 0.023 Uiso 1 1 calc R U
H3 H 0.9683 0.8946 0.6462 0.023 Uiso 1 1 calc R U
C008 C 1.24557(12) 0.93022(6) 0.44352(12) 0.0206(3) Uani 1 1 d . .
H4 H 1.2431 0.8991 0.3659 0.025 Uiso 1 1 calc R U
C009 C 1.27840(12) 0.92958(6) 1.00937(12) 0.0214(3) Uani 1 1 d . .
H5 H 1.2677 0.9779 0.9595 0.026 Uiso 1 1 calc R U
H6 H 1.2480 0.9372 1.0980 0.026 Uiso 1 1 calc R U
C010 C 0.99401(11) 0.95409(6) 0.38386(10) 0.0156(2) Uani 1 1 d . .
C011 C 1.37456(12) 0.98818(7) 0.64319(12) 0.0244(3) Uani 1 1 d . .
H7 H 1.4606 0.9959 0.7007 0.029 Uiso 1 1 calc R U
C012 C 0.93416(11) 0.84667(6) 0.82607(11) 0.0178(3) Uani 1 1 d . .
H26 H 0.9405 0.7948 0.8651 0.021 Uiso 1 1 calc R U
C013 C 1.36762(12) 0.94113(7) 0.52769(13) 0.0246(3) Uani 1 1 d . .
H8 H 1.4490 0.9170 0.5090 0.030 Uiso 1 1 calc R U
C014 C 1.18810(11) 0.86979(6) 0.92896(12) 0.0202(3) Uani 1 1 d . .
H27 H 1.2164 0.8648 0.8377 0.024 Uiso 1 1 calc R U
C015 C 0.84424(12) 0.80160(7) 0.58880(12) 0.0231(3) Uani 1 1 d . .
H9 H 0.8601 0.8050 0.4937 0.028 Uiso 1 1 calc R U
H10 H 0.8457 0.7478 0.6143 0.028 Uiso 1 1 calc R U
C016 C 1.25820(12) 1.02233(7) 0.67190(11) 0.0201(3) Uani 1 1 d . .
H11 H 1.2643 1.0538 0.7494 0.024 Uiso 1 1 calc R U
C017 C 0.79165(12) 0.87901(7) 0.83515(13) 0.0253(3) Uani 1 1 d . .
H12 H 0.7877 0.9322 0.8058 0.030 Uiso 1 1 calc R U
H13 H 0.7758 0.8773 0.9304 0.030 Uiso 1 1 calc R U
C018 C 0.70334(13) 0.83470(7) 0.59956(13) 0.0250(3) Uani 1 1 d . .
H14 H 0.6982 0.8870 0.5650 0.030 Uiso 1 1 calc R U
H15 H 0.6302 0.8050 0.5429 0.030 Uiso 1 1 calc R U
C019 C 1.42978(13) 0.90595(8) 1.03184(14) 0.0287(3) Uani 1 1 d . .
H16 H 1.4620 0.9018 0.9433 0.034 Uiso 1 1 calc R U
H17 H 1.4864 0.9448 1.0861 0.034 Uiso 1 1 calc R U
C020 C 0.67846(13) 0.83427(8) 0.74563(13) 0.0292(3) Uani 1 1 d . .
H18 H 0.6782 0.7818 0.7787 0.035 Uiso 1 1 calc R U
H19 H 0.5870 0.8568 0.7507 0.035 Uiso 1 1 calc R U
C021 C 1.20475(14) 0.79364(7) 0.99960(15) 0.0318(3) Uani 1 1 d . .
H20 H 1.1506 0.7553 0.9419 0.038 Uiso 1 1 calc R U
H21 H 1.1686 0.7964 1.0863 0.038 Uiso 1 1 calc R U
C022 C 1.44901(16) 0.83084(8) 1.10519(18) 0.0406(4) Uani 1 1 d . .
H22 H 1.4248 0.8362 1.1970 0.049 Uiso 1 1 calc R U
H23 H 1.5472 0.8154 1.1150 0.049 Uiso 1 1 calc R U
C023 C 1.35787(16) 0.77061(8) 1.0270(2) 0.0454(4) Uani 1 1 d . .
H24 H 1.3676 0.7232 1.0796 0.054 Uiso 1 1 calc R U
H25 H 1.3899 0.7612 0.9396 0.054 Uiso 1 1 calc R U
H1 H 1.0359(17) 0.9439(10) 0.8718(16) 0.034(4) Uiso 1 1 d . .

loop_
_atom_site_aniso_label
_atom_site_aniso_U_11
_atom_site_aniso_U_22
_atom_site_aniso_U_33
_atom_site_aniso_U_23
_atom_site_aniso_U_13
_atom_site_aniso_U_12
O1 0.0334(5) 0.0228(4) 0.0137(4) -0.0007(3) 0.0052(3) 0.0027(3)
N1 0.0192(5) 0.0176(5) 0.0154(5) -0.0014(3) 0.0025(4) 0.0001(4)
C003 0.0184(5) 0.0153(5) 0.0139(5) 0.0020(4) 0.0043(4) -0.0001(4)
C004 0.0193(5) 0.0186(5) 0.0164(5) -0.0027(4) 0.0029(4) -0.0018(4)
O2 0.0602(7) 0.0179(5) 0.0235(5) -0.0052(3) 0.0040(4) 0.0008(4)
C006 0.0180(5) 0.0160(5) 0.0128(5) 0.0022(4) 0.0026(4) -0.0018(4)
C007 0.0203(5) 0.0218(5) 0.0165(6) -0.0036(4) 0.0041(4) 0.0004(4)
C008 0.0220(6) 0.0208(5) 0.0199(5) -0.0002(4) 0.0065(4) 0.0019(4)
C009 0.0243(6) 0.0195(5) 0.0196(6) -0.0011(4) 0.0008(4) -0.0010(4)
C010 0.0205(6) 0.0139(5) 0.0129(5) 0.0008(4) 0.0040(4) -0.0013(4)
C011 0.0175(5) 0.0318(6) 0.0225(6) 0.0022(5) -0.0008(4) -0.0016(5)
C012 0.0200(6) 0.0171(5) 0.0158(5) -0.0008(4) 0.0019(4) -0.0015(4)
C013 0.0182(6) 0.0273(6) 0.0289(6) 0.0020(5) 0.0056(5) 0.0041(5)
C014 0.0190(5) 0.0216(6) 0.0199(6) -0.0042(4) 0.0030(4) 0.0013(4)
C015 0.0266(6) 0.0225(6) 0.0192(6) -0.0045(4) 0.0003(5) 0.0000(4)
C016 0.0207(6) 0.0235(6) 0.0154(5) 0.0002(4) 0.0008(4) -0.0025(4)
C017 0.0210(6) 0.0331(7) 0.0229(6) -0.0055(5) 0.0068(5) -0.0003(5)
C018 0.0219(6) 0.0273(6) 0.0240(6) 0.0001(5) -0.0019(5) -0.0022(5)
C019 0.0221(6) 0.0309(7) 0.0315(7) -0.0048(5) -0.0002(5) -0.0020(5)
C020 0.0206(6) 0.0376(7) 0.0298(7) -0.0019(5) 0.0055(5) -0.0047(5)
C021 0.0267(6) 0.0183(6) 0.0475(8) -0.0010(5) -0.0026(6) 0.0019(5)
C022 0.0291(7) 0.0303(7) 0.0565(10) -0.0012(6) -0.0111(7) 0.0052(6)
C023 0.0309(8) 0.0240(7) 0.0756(12) -0.0066(7) -0.0086(7) 0.0075(6)

loop_
_atom_type_symbol
_atom_type_description
_atom_type_scat_dispersion_real
_atom_type_scat_dispersion_imag
_atom_type_scat_source
C C 0.0033 0.0016 'International Tables Vol C Tables 4.2.6.8 and 6.1.1.4'
H H 0.0000 0.0000 'International Tables Vol C Tables 4.2.6.8 and 6.1.1.4'
N N 0.0061 0.0033 'International Tables Vol C Tables 4.2.6.8 and 6.1.1.4'
O O 0.0106 0.0060 'International Tables Vol C Tables 4.2.6.8 and 6.1.1.4'

loop_
_geom_angle_atom_site_label_1
_geom_angle_atom_site_label_2
_geom_angle_atom_site_label_3
_geom_angle
_geom_angle_site_symmetry_1
_geom_angle_site_symmetry_3
C014 N1 C012 116.99(8) . .
C010 C003 C008 121.75(10) . .
C010 C003 C006 119.93(10) . .
C008 C003 C006 118.31(10) . .
O2 C004 O1 126.49(10) . .
O2 C004 C010 119.08(10) . .
O1 C004 C010 114.41(9) . .
C010 C006 C016 121.90(10) 3_776 .
C010 C006 C003 119.50(10) 3_776 .
C016 C006 C003 118.60(10) . .
C012 C007 C015 111.89(9) . .
C013 C008 C003 121.12(11) . .
C019 C009 C014 110.64(10) . .
C003 C010 C006 120.56(10) . 3_776
C003 C010 C004 119.29(9) . .
C006 C010 C004 120.06(9) 3_776 .
C016 C011 C013 120.25(11) . .
N1 C012 C007 110.60(9) . .
N1 C012 C017 107.66(9) . .
C007 C012 C017 111.85(9) . .
C008 C013 C011 120.58(11) . .
N1 C014 C021 111.12(10) . .
N1 C014 C009 108.30(9) . .
C021 C014 C009 111.47(10) . .
C018 C015 C007 111.45(9) . .
C011 C016 C006 121.13(11) . .
C012 C017 C020 110.61(10) . .
C020 C018 C015 110.86(10) . .
C022 C019 C009 110.78(11) . .
C018 C020 C017 110.20(10) . .
C014 C021 C023 110.32(12) . .
C019 C022 C023 110.70(12) . .
C022 C023 C021 112.15(12) . .

loop_
_geom_bond_atom_site_label_1
_geom_bond_atom_site_label_2
_geom_bond_distance
_geom_bond_site_symmetry_2
O1 C004 1.2677(13) .
N1 C014 1.5008(14) .
N1 C012 1.5078(14) .
C003 C010 1.4021(15) .
C003 C008 1.4316(15) .
C003 C006 1.4340(15) .
C004 O2 1.2298(14) .
C004 C010 1.5156(14) .
C006 C010 1.4063(15) 3_776
C006 C016 1.4284(15) .
C007 C012 1.5171(15) .
C007 C015 1.5283(16) .
C008 C013 1.3590(17) .
C009 C019 1.5223(17) .
C009 C014 1.5256(16) .
C010 C006 1.4063(15) 3_776
C011 C016 1.3628(17) .
C011 C013 1.4190(18) .
C012 C017 1.5261(16) .
C014 C021 1.5238(17) .
C015 C018 1.5203(17) .
C017 C020 1.5296(17) .
C018 C020 1.5197(17) .
C019 C022 1.521(2) .
C021 C023 1.5357(19) .
C022 C023 1.526(2) .

loop_
_geom_torsion_atom_site_label_1
_geom_torsion_atom_site_label_2
_geom_torsion_atom_site_label_3
_geom_torsion_atom_site_label_4
_geom_torsion
_geom_torsion_site_symmetry_1
_geom_torsion_site_symmetry_4
C010 C003 C006 C010 0.53(17) . 3_776
C008 C003 C006 C010 -179.62(9) . 3_776
C010 C003 C006 C016 -179.06(9) . .
C008 C003 C006 C016 0.78(15) . .
C010 C003 C008 C013 179.97(10) . .
C006 C003 C008 C013 0.13(17) . .
C008 C003 C010 C006 179.63(9) . 3_776
C006 C003 C010 C006 -0.53(17) . 3_776
C008 C003 C010 C004 -3.89(15) . .
C006 C003 C010 C004 175.95(9) . .
O2 C004 C010 C003 72.53(14) . .
O1 C004 C010 C003 -105.93(12) . .
O2 C004 C010 C006 -110.97(13) . 3_776
O1 C004 C010 C006 70.57(13) . 3_776
C014 N1 C012 C007 -64.15(12) . .
C014 N1 C012 C017 173.38(9) . .
C015 C007 C012 N1 -172.90(9) . .
C015 C007 C012 C017 -52.91(12) . .
C003 C008 C013 C011 -0.92(18) . .
C016 C011 C013 C008 0.77(19) . .
C012 N1 C014 C021 -60.60(12) . .
C012 N1 C014 C009 176.65(9) . .
C019 C009 C014 N1 179.82(9) . .
C019 C009 C014 C021 57.28(13) . .
C012 C007 C015 C018 53.14(13) . .
C013 C011 C016 C006 0.18(18) . .
C010 C006 C016 C011 179.48(10) 3_776 .
C003 C006 C016 C011 -0.94(17) . .
N1 C012 C017 C020 176.95(9) . .
C007 C012 C017 C020 55.25(13) . .
C007 C015 C018 C020 -56.00(13) . .
C014 C009 C019 C022 -57.71(14) . .
C015 C018 C020 C017 58.37(14) . .
C012 C017 C020 C018 -57.76(14) . .
N1 C014 C021 C023 -175.90(11) . .
C009 C014 C021 C023 -54.99(15) . .
C009 C019 C022 C023 56.59(17) . .
C019 C022 C023 C021 -55.2(2) . .
C014 C021 C023 C022 54.21(19) . .
